data_2241609
loop_
_publ_author_name
'Issaoui, Chokri'
'Chebbi, Hammouda'
'Guesmi, Abderrahmen'

_publ_section_title
;
 Crystal structure of
 Na~4~Co~7{-~<i>x</i>}Al~0.67<i>x~</i>(As~1{-~<i>y</i>}P~<i>y~</i>O~4~)~6~
 (<i>x</i>~= 1.60; <i>y</i> = 0.116)
;
_journal_coeditor_code BR2258
_journal_issue 4
_journal_name_full 'Acta Crystallographica Section E'
_journal_page_first 495
_journal_page_last 497
_journal_paper_doi 10.1107/S205698901600400X
_journal_volume 72
_journal_year 2016
_chemical_formula_iupac 'Na4 Co5.40 Al1.07 (As0.883 P0.116 O4)6'
_chemical_formula_sum 'Al1.08 As5.3 Co5.4 Na4 O24 P0.7'
_chemical_formula_weight 1242.08
_chemical_name_systematic
;
Tetrasodium hepta(cobalt/aluminium)
hexa(arsenate/phosphate)
;
_space_group_crystal_system monoclinic
_space_group_IT_number 12
_space_group_name_Hall '-C 2y'
_space_group_name_H-M_alt 'C 1 2/m 1'
_symmetry_space_group_name_Hall '-C 2y'
_symmetry_space_group_name_H-M 'C 1 2/m 1'
_audit_creation_method SHELXL-2014/7
_cell_angle_alpha 90
_cell_angle_beta 105.608(9)
_cell_angle_gamma 90
_cell_formula_units_Z 2
_cell_length_a 10.5797(2)
_cell_length_b 14.5528(3)
_cell_length_c 6.6441(3)
_cell_measurement_reflns_used 25
_cell_measurement_temperature 293(2)
_cell_measurement_theta_max 14.80
_cell_measurement_theta_min 11.95
_cell_volume 985.23(7)
_computing_cell_refinement
;
CAD-4 EXPRESS (Duisenberg, 1992; Mac\'i\<cek & Yordanov, 1992)
;
_computing_data_collection
;
CAD-4 EXPRESS (Duisenberg, 1992; Mac\'i\<cek & Yordanov, 1992)
;
_computing_data_reduction
;
XCAD4 (Harms & Wocadlo, 1995)
;
_computing_molecular_graphics
;
DIAMOND (Brandenburg, 2006)
;
_computing_publication_material
;
WinGX (Farrugia, 2012) and publCIF (Westrip, 2010)
;
_computing_structure_refinement
;
SHELXL97 (Sheldrick, 2008)
;
_computing_structure_solution
;
SHELXS97 (Sheldrick, 2008)
;
_diffrn_ambient_temperature 293(2)
_diffrn_measured_fraction_theta_full 1.000
_diffrn_measured_fraction_theta_max 1.000
_diffrn_measurement_device_type 'Enraf--Nonius CAD-4'
_diffrn_measurement_method \w/2\q
_diffrn_radiation_type MoK\a
_diffrn_radiation_wavelength 0.71073
_diffrn_reflns_av_R_equivalents 0.0267
_diffrn_reflns_limit_h_max 13
_diffrn_reflns_limit_h_min -13
_diffrn_reflns_limit_k_max 18
_diffrn_reflns_limit_k_min -1
_diffrn_reflns_limit_l_max 8
_diffrn_reflns_limit_l_min -8
_diffrn_reflns_number 2409
_diffrn_reflns_theta_full 25.242
_diffrn_reflns_theta_max 26.972
_diffrn_reflns_theta_min 2.440
_diffrn_standards_decay_% 1
_diffrn_standards_interval_count 120
_diffrn_standards_number 2
_exptl_absorpt_coefficient_mu 13.601
_exptl_absorpt_correction_T_max 0.1397
_exptl_absorpt_correction_T_min 0.0546
_exptl_absorpt_correction_type psi-scan
_exptl_absorpt_process_details
;
(North <i>et al.</i>, 1968)
;
_exptl_crystal_colour pink
_exptl_crystal_density_diffrn 4.187
_exptl_crystal_description parallelepiped
_exptl_crystal_F_000 1162
_exptl_crystal_size_max 0.300
_exptl_crystal_size_mid 0.200
_exptl_crystal_size_min 0.200
_refine_diff_density_max 0.806
_refine_diff_density_min -0.853
_refine_ls_goodness_of_fit_ref 1.065
_refine_ls_hydrogen_treatment undef
_refine_ls_matrix_type full
_refine_ls_number_parameters 117
_refine_ls_number_reflns 1124
_refine_ls_number_restraints 2
_refine_ls_restrained_S_all 1.064
_refine_ls_R_factor_all 0.0450
_refine_ls_R_factor_gt 0.0297
_refine_ls_shift/su_max 0.000
_refine_ls_shift/su_mean 0.000
_refine_ls_structure_factor_coef Fsqd
_refine_ls_weighting_details 'w=1/[\s^2^(Fo^2^)+(0.0401P)^2^+10.5538P] where P=(Fo^2^+2Fc^2^)/3'
_refine_ls_weighting_scheme calc
_refine_ls_wR_factor_gt 0.0765
_refine_ls_wR_factor_ref 0.0830
_reflns_number_gt 894
_reflns_number_total 1124
_reflns_threshold_expression 'I > 2\s(I)'
_cod_data_source_file br2258sup1.cif
_cod_data_source_block I
_cod_original_formula_sum 'Al1.08 As5.30 Co5.40 Na4 O24 P0.70'
_cod_database_code 2241609
_shelx_space_group_comment
;
The symmetry employed for this shelxl refinement is uniquely defined
by the following loop, which should always be used as a source of
symmetry information in preference to the above space-group names.
They are only intended as comments.
;
_shelx_estimated_absorpt_t_min 0.106
_shelx_estimated_absorpt_t_max 0.172

loop_
_space_group_symop_operation_xyz
'x, y, z'
'-x, y, -z'
'x+1/2, y+1/2, z'
'-x+1/2, y+1/2, -z'
'-x, -y, -z'
'x, -y, z'
'-x+1/2, -y+1/2, -z'
'x+1/2, -y+1/2, z'

loop_
_atom_site_type_symbol
_atom_site_label
_atom_site_fract_x
_atom_site_fract_y
_atom_site_fract_z
_atom_site_U_iso_or_equiv
_atom_site_adp_type
_atom_site_calc_flag
_atom_site_occupancy
Co Co1 0.0000 0.0000 0.0000 0.0064(9) Uani d 0.189(13)
Al Al1 0.0000 0.0000 0.0000 0.0064(9) Uani d 0.811(13)
Co Co2 -0.5000 0.16324(13) 0.0000 0.0118(6) Uani d 0.605(9)
Al Al2 -0.5000 0.16324(13) 0.0000 0.0118(6) Uani d 0.135(9)
Co Co3 -0.18046(7) 0.18027(5) 0.17925(10) 0.0062(2) Uani d 1
As As1 -0.32397(10) 0.0000 -0.06479(16) 0.0091(4) Uani d 0.649(7)
P P1 -0.32397(10) 0.0000 -0.06479(16) 0.0091(4) Uani d 0.351(7)
As As2 0.09963(5) 0.17931(4) 0.29004(8) 0.00940(18) Uani d 1
Na Na1 -0.4220(5) -0.1148(4) -0.5048(8) 0.0258(12) Uani d 0.5
Na Na2 -0.6741(7) 0.0000 -0.4195(11) 0.0217(16) Uani d 0.5
Na Na31 -0.084(3) 0.0000 0.469(3) 0.017(2) Uiso d 0.229(19)
Na Na32 -0.036(2) 0.0000 0.487(2) 0.017(2) Uiso d 0.271(19)
O O1 -0.0101(4) 0.0937(3) 0.2026(6) 0.0090(8) Uani d 1
O O2 -0.3346(4) 0.0895(3) 0.0802(6) 0.0127(8) Uani d 1
O O3 -0.0063(4) 0.2670(3) 0.2696(6) 0.0100(8) Uani d 1
O O4 0.1921(4) 0.2070(3) 0.1327(6) 0.0111(8) Uani d 1
O O5 -0.4356(6) 0.0000 -0.2789(10) 0.0202(14) Uani d 1
O O6 0.1900(4) 0.1511(3) 0.5228(6) 0.0134(9) Uani d 1
O O7 -0.1813(6) 0.0000 -0.1116(10) 0.0141(13) Uani d 1

loop_
_atom_site_aniso_label
_atom_site_aniso_U_11
_atom_site_aniso_U_22
_atom_site_aniso_U_33
_atom_site_aniso_U_12
_atom_site_aniso_U_13
_atom_site_aniso_U_23
Co1 0.0061(14) 0.0053(15) 0.0075(14) 0.000 0.0013(9) 0.000
Al1 0.0061(14) 0.0053(15) 0.0075(14) 0.000 0.0013(9) 0.000
Co2 0.0103(8) 0.0146(10) 0.0102(9) 0.000 0.0021(6) 0.000
Al2 0.0103(8) 0.0146(10) 0.0102(9) 0.000 0.0021(6) 0.000
Co3 0.0065(3) 0.0070(4) 0.0048(3) 0.0004(3) 0.0007(3) 0.0005(3)
As1 0.0070(5) 0.0067(6) 0.0131(6) 0.000 0.0019(4) 0.000
P1 0.0070(5) 0.0067(6) 0.0131(6) 0.000 0.0019(4) 0.000
As2 0.0090(3) 0.0115(3) 0.0070(3) -0.0007(2) 0.0010(2) 0.0008(2)
Na1 0.026(3) 0.020(3) 0.027(3) 0.005(2) 0.001(2) -0.011(2)
Na2 0.022(4) 0.029(5) 0.018(4) 0.000 0.012(3) 0.000
O1 0.0112(17) 0.0083(19) 0.0072(18) -0.0014(15) 0.0018(14) -0.0006(16)
O2 0.0149(19) 0.011(2) 0.0122(19) -0.0039(16) 0.0043(15) -0.0052(17)
O3 0.0076(18) 0.010(2) 0.0112(19) 0.0023(16) 0.0002(14) -0.0004(16)
O4 0.0150(19) 0.016(2) 0.0041(18) -0.0056(17) 0.0050(15) -0.0040(16)
O5 0.019(3) 0.016(4) 0.022(3) 0.000 0.000(3) 0.000
O6 0.0145(19) 0.023(2) 0.0022(17) 0.0030(18) 0.0009(15) -0.0017(16)
O7 0.009(3) 0.011(3) 0.023(3) 0.000 0.006(2) 0.000

loop_
_atom_type_symbol
_atom_type_description
_atom_type_scat_dispersion_real
_atom_type_scat_dispersion_imag
_atom_type_scat_source
O O 0.0106 0.0060 'International Tables Vol C Tables 4.2.6.8 and 6.1.1.4'
As As 0.0499 2.0058 'International Tables Vol C Tables 4.2.6.8 and 6.1.1.4'
P P 0.1023 0.0942 'International Tables Vol C Tables 4.2.6.8 and 6.1.1.4'
Co Co 0.3494 0.9721 'International Tables Vol C Tables 4.2.6.8 and 6.1.1.4'
Al Al 0.0645 0.0514 'International Tables Vol C Tables 4.2.6.8 and 6.1.1.4'
Na Na 0.0362 0.0249 'International Tables Vol C Tables 4.2.6.8 and 6.1.1.4'

loop_
_geom_angle_atom_site_label_1
_geom_angle_atom_site_label_2
_geom_angle_atom_site_label_3
_geom_angle_site_symmetry_1
_geom_angle_site_symmetry_3
_geom_angle
O7 Co1 O7 5 . 180.0
O7 Co1 O1 5 . 88.09(17)
O7 Co1 O1 . . 91.91(17)
O7 Co1 O1 5 5 91.91(17)
O7 Co1 O1 . 5 88.09(17)
O1 Co1 O1 . 5 180.0
O7 Co1 O1 5 6 88.09(17)
O7 Co1 O1 . 6 91.91(17)
O1 Co1 O1 . 6 89.4(2)
O1 Co1 O1 5 6 90.6(2)
O7 Co1 O1 5 2 91.91(17)
O7 Co1 O1 . 2 88.09(17)
O1 Co1 O1 . 2 90.6(2)
O1 Co1 O1 5 2 89.4(2)
O1 Co1 O1 6 2 180.0(3)
O2 Co2 O2 2_455 . 115.1(3)
O2 Co2 O3 2_455 8_455 105.29(15)
O2 Co2 O3 . 8_455 105.15(15)
O2 Co2 O3 2_455 7_455 105.15(15)
O2 Co2 O3 . 7_455 105.29(15)
O3 Co2 O3 8_455 7_455 121.5(2)
O6 Co3 O2 2_556 . 86.29(16)
O6 Co3 O4 2_556 2 173.90(16)
O2 Co3 O4 . 2 88.41(16)
O6 Co3 O4 2_556 8_455 96.19(16)
O2 Co3 O4 . 8_455 91.84(17)
O4 Co3 O4 2 8_455 80.95(17)
O6 Co3 O1 2_556 . 93.80(16)
O2 Co3 O1 . . 102.77(16)
O4 Co3 O1 2 . 90.31(15)
O4 Co3 O1 8_455 . 162.79(16)
O6 Co3 O3 2_556 . 96.40(16)
O2 Co3 O3 . . 174.29(16)
O4 Co3 O3 2 . 89.15(16)
O4 Co3 O3 8_455 . 92.87(16)
O1 Co3 O3 . . 72.08(15)

loop_
_geom_bond_atom_site_label_1
_geom_bond_atom_site_label_2
_geom_bond_site_symmetry_2
_geom_bond_distance
Co1 O7 5 1.861(6)
Co1 O7 . 1.861(6)
Co1 O1 . 1.939(4)
Co1 O1 5 1.939(4)
Co1 O1 6 1.939(4)
Co1 O1 2 1.939(4)
Co2 O2 2_455 1.999(4)
Co2 O2 . 1.999(4)
Co2 O3 8_455 2.075(4)
Co2 O3 7_455 2.075(4)
Co3 O6 2_556 2.054(4)
Co3 O2 . 2.064(4)
Co3 O4 2 2.080(4)
Co3 O4 8_455 2.092(4)
Co3 O1 . 2.171(4)
Co3 O3 . 2.181(4)
As1 O5 . 1.586(6)
As1 O7 . 1.621(6)
As1 O2 6 1.642(4)
As1 O2 . 1.642(4)
As2 O6 . 1.637(4)
As2 O4 . 1.662(4)
As2 O3 . 1.680(4)
As2 O1 . 1.695(4)
Na1 O5 . 2.276(7)
Na1 O3 3_444 2.298(7)
Na1 O5 5_454 2.441(7)
Na1 O6 5 2.545(7)
Na1 O3 4_445 2.572(8)
Na2 Na1 5_454 2.086(8)
Na2 Na1 2_454 2.086(8)
Na2 O5 . 2.443(10)
Na2 Na31 5_455 2.49(3)
Na2 O5 5_454 2.572(10)
Na2 O2 2_455 2.584(7)
Na2 O2 5_455 2.584(7)
Na2 O6 6_454 2.598(6)
Na2 O6 1_454 2.598(6)
Na2 Na32 5_455 2.98(2)
Na31 Na32 5_556 1.23(5)
Na31 Na31 5_556 1.72(6)
Na31 O6 5_556 2.473(15)
Na31 O6 2_556 2.473(15)
Na31 Na2 5_455 2.49(3)
Na31 O1 . 2.524(17)
Na31 O1 6 2.524(17)
Na31 O1 2_556 2.536(17)
Na31 O1 5_556 2.536(17)
Na32 Na32 5_556 0.73(4)
Na32 Na31 5_556 1.23(5)
Na32 O1 2_556 2.408(13)
Na32 O1 5_556 2.408(13)
Na32 O1 . 2.407(13)
Na32 O1 6 2.407(13)
Na32 O6 5_556 2.727(14)
Na32 O6 2_556 2.727(14)
Na32 Na2 5_455 2.98(2)

_cod_database_fobs_code 2241609
